data_1547541
loop_
_publ_author_name
'Basu, Tathamay'
'Jesche, Anton'
'Denysenko, Dmytro'
'Bredenkoetter, Bjoern'
'Grzywa, Maciej'
'Volkmer, Dirk'
'Loidl, Alois'
'Krohns, Stephan'

_publ_section_title
;
 Magnetodielectric coupling in a non-perovskite metal-organic framework
;
_journal_name_full 'Mater. Horiz.'
_journal_paper_doi 10.1039/C7MH00716G
_journal_year 2017
_chemical_formula_moiety 'C16 H12 N5 Co O2, C3.6 H8.4 N1.2 O1.2'
_chemical_formula_sum 'C19.6 H23.4 Co N6.2 O3.2'
_chemical_formula_weight 455.98
_chemical_name_systematic
; 
 ? 
;
_space_group_IT_number 138
_symmetry_cell_setting tetragonal
_symmetry_space_group_name_Hall '-P 4ac 2ac'
_symmetry_space_group_name_H-M 'P 42/n c m :2'
_atom_sites_solution_hydrogens geom
_atom_sites_solution_primary direct
_atom_sites_solution_secondary difmap
_audit_creation_method SHELXL-97
_audit_update_record
;
2016-10-31 deposited with the CCDC.
2017-10-03 downloaded from the CCDC.
;
_cell_angle_alpha 90.00
_cell_angle_beta 90.00
_cell_angle_gamma 90.00
_cell_formula_units_Z 4
_cell_length_a 18.576(4)
_cell_length_b 18.576(4)
_cell_length_c 7.3728(18)
_cell_measurement_reflns_used 5245
_cell_measurement_temperature 100(2)
_cell_measurement_theta_max 22.45
_cell_measurement_theta_min 2.19
_cell_volume 2544.1(10)
_computing_cell_refinement 'Bruker SAINT'
_computing_data_collection 'Bruker APEX3'
_computing_data_reduction 'Bruker SAINT'
_computing_molecular_graphics 'Diamond 4.0'
_computing_publication_material Word
_computing_structure_refinement 'SHELXL-97 (Sheldrick, 1997)'
_computing_structure_solution 'SHELXS-97 (Sheldrick, 1990)'
_diffrn_ambient_temperature 100(2)
_diffrn_measured_fraction_theta_full 0.972
_diffrn_measured_fraction_theta_max 0.972
_diffrn_measurement_device_type 'Bruker APEX-II CCD'
_diffrn_measurement_method '\f and \w scans'
_diffrn_radiation_monochromator graphite
_diffrn_radiation_source 'fine-focus sealed tube'
_diffrn_radiation_type MoK\a
_diffrn_radiation_wavelength 0.71073
_diffrn_reflns_av_R_equivalents 0.2147
_diffrn_reflns_av_sigmaI/netI 0.0891
_diffrn_reflns_limit_h_max 22
_diffrn_reflns_limit_h_min -22
_diffrn_reflns_limit_k_max 22
_diffrn_reflns_limit_k_min -22
_diffrn_reflns_limit_l_max 8
_diffrn_reflns_limit_l_min -8
_diffrn_reflns_number 51515
_diffrn_reflns_theta_full 26.03
_diffrn_reflns_theta_max 26.03
_diffrn_reflns_theta_min 3.10
_exptl_absorpt_coefficient_mu 0.704
_exptl_absorpt_correction_T_max 0.7452
_exptl_absorpt_correction_T_min 0.6109
_exptl_absorpt_correction_type multi-scan
_exptl_absorpt_process_details 'SADABS V2012/1 (Bruker AXS Inc.)'
_exptl_crystal_colour violet
_exptl_crystal_density_diffrn 1.191
_exptl_crystal_density_method 'not measured'
_exptl_crystal_description 'tetragonal pyramid'
_exptl_crystal_F_000 948
_exptl_crystal_preparation ', Magnetic properties'
_exptl_crystal_recrystallization_method solvothermal
_exptl_crystal_size_max 0.04
_exptl_crystal_size_mid 0.02
_exptl_crystal_size_min 0.02
_platon_squeeze_details
;
4.75 N,N-Dimethylformamide (DMF) solvent molecules in the unit cell, 
confirmed by TG and CHN analyses.
;
_refine_diff_density_max 1.691
_refine_diff_density_min -0.447
_refine_diff_density_rms 0.128
_refine_ls_extinction_method none
_refine_ls_goodness_of_fit_ref 1.206
_refine_ls_hydrogen_treatment constr
_refine_ls_matrix_type full
_refine_ls_number_parameters 76
_refine_ls_number_reflns 1280
_refine_ls_number_restraints 3
_refine_ls_restrained_S_all 1.204
_refine_ls_R_factor_all 0.2073
_refine_ls_R_factor_gt 0.1652
_refine_ls_shift/su_max 0.000
_refine_ls_shift/su_mean 0.000
_refine_ls_structure_factor_coef Fsqd
_refine_ls_weighting_details 'calc w=1/[\s^2^(Fo^2^)+(0.1301P)^2^+33.7469P] where P=(Fo^2^+2Fc^2^)/3'
_refine_ls_weighting_scheme calc
_refine_ls_wR_factor_gt 0.3527
_refine_ls_wR_factor_ref 0.3728
_reflns_number_gt 1010
_reflns_number_total 1280
_reflns_threshold_expression >2sigma(I)
_cod_data_source_file c7mh00716g2.cif
_cod_data_source_block CFA-12
_cod_depositor_comments
;
The following automatic conversions were performed:

'_symmetry_cell_setting' value 'Tetragonal' changed to 'tetragonal'
according to
/home/data/users/saulius/crontab/automatic-downloads/rss-feeds/RSC/lib/dictionaries/cif_core.dic
dictionary named 'cif_core.dic' version 2.4.2 from 2011-04-26.

Automatic conversion script
Id: cif_fix_values 4973 2017-02-22 13:04:09Z antanas 
;
_cod_original_cell_volume 2544.0(10)
_cod_original_sg_symbol_H-M P4(2)/ncm
_cod_original_formula_sum 'C19.60 H23.40 Co N6.20 O3.20'
_cod_database_code 1547541

loop_
_symmetry_equiv_pos_as_xyz
'x, y, z'
'-x+1/2, -y+1/2, z'
'-y+1/2, x, z+1/2'
'y, -x+1/2, z+1/2'
'-x, y+1/2, -z+1/2'
'x+1/2, -y, -z+1/2'
'y+1/2, x+1/2, -z'
'-y, -x, -z'
'-x, -y, -z'
'x-1/2, y-1/2, -z'
'y-1/2, -x, -z-1/2'
'-y, x-1/2, -z-1/2'
'x, -y-1/2, z-1/2'
'-x-1/2, y, z-1/2'
'-y-1/2, -x-1/2, z'
'y, x, z'

loop_
_atom_site_label
_atom_site_type_symbol
_atom_site_fract_x
_atom_site_fract_y
_atom_site_fract_z
_atom_site_U_iso_or_equiv
_atom_site_adp_type
_atom_site_occupancy
_atom_site_symmetry_multiplicity
_atom_site_calc_flag
_atom_site_refinement_flags
Co1 Co 0.7500 0.2500 0.2500 0.0317(9) Uani 1 4 d S
N1 N 0.7971(4) 0.3214(4) 0.4134(9) 0.0253(18) Uani 1 1 d .
N2 N 0.8623(11) 0.5479(16) 0.436(4) 0.038(9) Uani 0.25 1 d PD
O1 O 0.854(2) 0.604(2) 0.326(6) 0.099(15) Uani 0.25 1 d PD
O2 O 0.8090(18) 0.527(2) 0.532(4) 0.074(11) Uani 0.25 1 d PD
C1 C 0.8389(5) 0.3757(5) 0.3663(11) 0.028(2) Uani 1 1 d .
C2 C 0.8274(7) 0.4148(6) 0.1942(12) 0.051(3) Uani 1 1 d .
H2A H 0.7885 0.3928 0.1285 0.076 Uiso 1 1 calc R
H2B H 0.8705 0.4129 0.1226 0.076 Uiso 1 1 calc R
H2C H 0.8156 0.4641 0.2198 0.076 Uiso 1 1 calc R
C3 C 0.8894(5) 0.3894(5) 0.5000 0.039(3) Uani 1 2 d S
C4 C 0.9452(6) 0.4452(6) 0.5000 0.049(4) Uani 1 2 d S
C5 C 0.9296(6) 0.5179(6) 0.4571(11) 0.042(3) Uani 1 1 d D

loop_
_atom_site_aniso_label
_atom_site_aniso_U_11
_atom_site_aniso_U_22
_atom_site_aniso_U_33
_atom_site_aniso_U_23
_atom_site_aniso_U_13
_atom_site_aniso_U_12
Co1 0.0385(11) 0.0385(11) 0.0181(12) 0.000 0.000 0.000
N1 0.029(4) 0.031(4) 0.016(3) -0.004(3) 0.001(3) 0.013(4)
N2 0.034(18) 0.06(2) 0.026(17) -0.019(17) 0.002(16) -0.018(18)
O1 0.09(3) 0.09(3) 0.11(3) 0.02(3) 0.00(3) -0.03(2)
O2 0.10(3) 0.08(3) 0.04(2) -0.010(18) 0.02(2) 0.00(2)
C1 0.031(5) 0.035(5) 0.018(4) 0.000(4) 0.001(4) -0.016(4)
C2 0.076(8) 0.063(8) 0.012(4) 0.002(5) -0.010(5) -0.019(7)
C3 0.042(5) 0.042(5) 0.032(7) -0.016(5) 0.016(5) -0.011(7)
C4 0.061(6) 0.061(6) 0.025(7) -0.005(6) 0.005(6) -0.021(8)
C5 0.052(7) 0.065(7) 0.007(4) 0.005(4) -0.001(4) -0.004(5)

loop_
_atom_type_symbol
_atom_type_description
_atom_type_scat_dispersion_real
_atom_type_scat_dispersion_imag
_atom_type_scat_source
C C 0.0033 0.0016 'International Tables Vol C Tables 4.2.6.8 and 6.1.1.4'
H H 0.0000 0.0000 'International Tables Vol C Tables 4.2.6.8 and 6.1.1.4'
N N 0.0061 0.0033 'International Tables Vol C Tables 4.2.6.8 and 6.1.1.4'
Co Co 0.3494 0.9721 'International Tables Vol C Tables 4.2.6.8 and 6.1.1.4'
O O 0.0106 0.0060 'International Tables Vol C Tables 4.2.6.8 and 6.1.1.4'

loop_
_geom_angle_atom_site_label_1
_geom_angle_atom_site_label_2
_geom_angle_atom_site_label_3
_geom_angle
_geom_angle_site_symmetry_1
_geom_angle_site_symmetry_3
N1 Co1 N1 111.4(2) 2_655 12_656
N1 Co1 N1 111.4(2) 2_655 11_666
N1 Co1 N1 105.6(4) 12_656 11_666
N1 Co1 N1 105.6(4) 2_655 .
N1 Co1 N1 111.4(2) 12_656 .
N1 Co1 N1 111.4(2) 11_666 .
C1 N1 N1 106.9(5) . 7_546
C1 N1 Co1 127.4(6) . .
N1 N1 Co1 118.0(3) 7_546 .
O2 N2 O1 119(3) . .
O2 N2 C5 121(3) . .
O1 N2 C5 119(3) . .
O1 O1 N2 118(2) 15_775 .
N1 C1 C3 110.6(8) . .
N1 C1 C2 121.1(8) . .
C3 C1 C2 128.3(9) . .
C1 C2 H2A 109.5 . .
C1 C2 H2B 109.5 . .
H2A C2 H2B 109.5 . .
C1 C2 H2C 109.5 . .
H2A C2 H2C 109.5 . .
H2B C2 H2C 109.5 . .
C1 C3 C1 104.9(12) 7_546 .
C1 C3 C4 127.5(6) 7_546 .
C1 C3 C4 127.5(6) . .
C5 C4 C5 116.2(14) . 7_546
C5 C4 C3 121.9(7) . .
C5 C4 C3 121.9(7) 7_546 .
N2 C5 C5 110.8(13) . 15_775
N2 C5 C4 126.7(16) . .
C5 C5 C4 121.9(7) 15_775 .

loop_
_geom_bond_atom_site_label_1
_geom_bond_atom_site_label_2
_geom_bond_distance
_geom_bond_site_symmetry_2
Co1 N1 1.993(7) 2_655
Co1 N1 1.993(7) 12_656
Co1 N1 1.993(7) 11_666
Co1 N1 1.993(7) .
N1 C1 1.319(11) .
N1 N1 1.427(13) 7_546
N2 O2 1.277(19) .
N2 O1 1.325(19) .
N2 C5 1.378(18) .
O1 O1 1.11(7) 15_775
C1 C3 1.384(12) .
C1 C2 1.478(13) .
C2 H2A 0.9600 .
C2 H2B 0.9600 .
C2 H2C 0.9600 .
C3 C1 1.384(12) 7_546
C3 C4 1.47(2) .
C4 C5 1.416(14) .
C4 C5 1.416(14) 7_546
C5 C5 1.38(2) 15_775

loop_
_platon_squeeze_void_nr
_platon_squeeze_void_average_x
_platon_squeeze_void_average_y
_platon_squeeze_void_average_z
_platon_squeeze_void_volume
_platon_squeeze_void_count_electrons
_platon_squeeze_void_content
1 0.010 0.488 -0.065 831 190 ' '
